data_2222859
loop_
_publ_author_name
'Chen, Fang'

_publ_section_title
;
 1,4-Diferrocenyl-2-methylpiperazine-1,4-diium bis(trifluoroacetate)
;
_journal_coeditor_code RZ2338
_journal_issue 8
_journal_name_full 'Acta Crystallographica Section E'
_journal_page_first m961
_journal_paper_doi 10.1107/S160053680902426X
_journal_volume 65
_journal_year 2009
_chemical_formula_iupac '[Fe2 (C5 H5)2 (C17 H24 N2)] (C2 F3 O2)2'
_chemical_formula_moiety 'C27 H34 Fe2 N2 2+, 2(C2 F3 O2 -)'
_chemical_formula_sum 'C31 H34 F6 Fe2 N2 O4'
_chemical_formula_weight 724.30
_chemical_name_systematic
;
1,4-Diferrocenyl-2-methylpiperazine-1,4-diium bis(trifluoroacetate)
;
_space_group_IT_number 14
_symmetry_cell_setting monoclinic
_symmetry_space_group_name_Hall '-P 2yn'
_symmetry_space_group_name_H-M 'P 1 21/n 1'
_atom_sites_solution_hydrogens geom
_atom_sites_solution_primary direct
_atom_sites_solution_secondary difmap
_audit_creation_method SHELXL-97
_cell_angle_alpha 90.00
_cell_angle_beta 99.998(15)
_cell_angle_gamma 90.00
_cell_formula_units_Z 2
_cell_length_a 11.922(3)
_cell_length_b 9.7977(16)
_cell_length_c 13.628(4)
_cell_measurement_reflns_used 3933
_cell_measurement_temperature 293(2)
_cell_measurement_theta_max 27.4797
_cell_measurement_theta_min 2.5757
_cell_volume 1567.7(7)
_computing_cell_refinement 'CrystalClear (Rigaku, 2005)'
_computing_data_collection 'CrystalClear (Rigaku, 2005)'
_computing_data_reduction 'CrystalClear (Rigaku, 2005)'
_computing_molecular_graphics 'SHELXTL (Sheldrick, 2008)'
_computing_publication_material 'SHELXL97 (Sheldrick, 2008)'
_computing_structure_refinement 'SHELXL97 (Sheldrick, 2008)'
_computing_structure_solution 'SHELXS97 (Sheldrick, 2008)'
_diffrn_ambient_temperature 293(2)
_diffrn_detector_area_resol_mean 13.6612
_diffrn_measured_fraction_theta_full 0.993
_diffrn_measured_fraction_theta_max 0.993
_diffrn_measurement_device_type 'Rigaku SCXmini'
_diffrn_measurement_method \w
_diffrn_radiation_monochromator graphite
_diffrn_radiation_source 'fine-focus sealed tube'
_diffrn_radiation_type MoK\a
_diffrn_radiation_wavelength 0.71073
_diffrn_reflns_av_R_equivalents 0.0424
_diffrn_reflns_av_sigmaI/netI 0.0319
_diffrn_reflns_limit_h_max 15
_diffrn_reflns_limit_h_min -15
_diffrn_reflns_limit_k_max 12
_diffrn_reflns_limit_k_min -12
_diffrn_reflns_limit_l_max 17
_diffrn_reflns_limit_l_min -17
_diffrn_reflns_number 15611
_diffrn_reflns_theta_full 27.54
_diffrn_reflns_theta_max 27.54
_diffrn_reflns_theta_min 2.50
_diffrn_standards_decay_% 0.1064
_diffrn_standards_interval_count 3804
_diffrn_standards_interval_time 0.0430
_diffrn_standards_number 3804
_exptl_absorpt_coefficient_mu 1.000
_exptl_absorpt_correction_T_max 0.819
_exptl_absorpt_correction_T_min 0.771
_exptl_absorpt_correction_type multi-scan
_exptl_absorpt_process_details '(CrystalClear; Rigaku, 2005)'
_exptl_crystal_colour red
_exptl_crystal_density_diffrn 1.534
_exptl_crystal_density_method 'not measured'
_exptl_crystal_description block
_exptl_crystal_F_000 744.0
_exptl_crystal_size_max 0.2700
_exptl_crystal_size_mid 0.2500
_exptl_crystal_size_min 0.2000
_refine_diff_density_max 1.055
_refine_diff_density_min -0.705
_refine_ls_extinction_method none
_refine_ls_goodness_of_fit_ref 1.074
_refine_ls_hydrogen_treatment constr
_refine_ls_matrix_type full
_refine_ls_number_parameters 209
_refine_ls_number_reflns 3592
_refine_ls_number_restraints 0
_refine_ls_restrained_S_all 1.074
_refine_ls_R_factor_all 0.0864
_refine_ls_R_factor_gt 0.0776
_refine_ls_shift/su_max 0.000
_refine_ls_shift/su_mean 0.000
_refine_ls_structure_factor_coef Fsqd
_refine_ls_weighting_details 'calc w=1/[\s^2^(Fo^2^)+(0.1088P)^2^+3.5578P] where P=(Fo^2^+2Fc^2^)/3'
_refine_ls_weighting_scheme calc
_refine_ls_wR_factor_gt 0.2175
_refine_ls_wR_factor_ref 0.2242
_reflns_number_gt 3117
_reflns_number_total 3592
_reflns_threshold_expression I>2\s(I)
_cod_data_source_file rz2338.cif
_cod_data_source_block I
_cod_original_sg_symbol_H-M 'P 21/n'
_cod_database_code 2222859
_cod_database_fobs_code 2222859

loop_
_symmetry_equiv_pos_as_xyz
'x, y, z'
'-x+1/2, y+1/2, -z+1/2'
'-x, -y, -z'
'x-1/2, -y-1/2, z-1/2'

loop_
_atom_site_type_symbol
_atom_site_label
_atom_site_fract_x
_atom_site_fract_y
_atom_site_fract_z
_atom_site_U_iso_or_equiv
_atom_site_adp_type
_atom_site_calc_flag
_atom_site_refinement_flags
_atom_site_occupancy
_atom_site_disorder_assembly
_atom_site_disorder_group
Fe Fe1 0.07028(5) 0.09197(7) 0.20528(5) 0.0426(3) Uani d . 1 . .
N N1 0.0206(3) 0.3711(4) 0.4525(3) 0.0398(8) Uani d . 1 . .
H H1A -0.0408 0.3234 0.4651 0.048 Uiso calc R 1 . .
C C1 0.0197(4) 0.2288(5) 0.3010(3) 0.0451(10) Uani d . 1 . .
C C13 0.0910(4) 0.4133(5) 0.5509(4) 0.0488(11) Uani d . 1 . .
H H13A 0.1587 0.4611 0.5394 0.059 Uiso calc R 1 . .
H H13B 0.1147 0.3329 0.5907 0.059 Uiso calc PR 0.50 A 1
C C7 0.2223(5) 0.0916(6) 0.1564(5) 0.0591(13) Uani d . 1 . .
H H7 0.2594 0.1718 0.1333 0.071 Uiso calc R 1 . .
C C12 -0.0211(4) 0.4941(5) 0.3933(3) 0.0449(10) Uani d . 1 . .
H H12A -0.0675 0.4657 0.3310 0.054 Uiso calc R 1 . .
H H12B 0.0435 0.5447 0.3777 0.054 Uiso calc R 1 . .
C C11 0.0902(4) 0.2780(5) 0.3958(3) 0.0469(10) Uani d . 1 . .
H H11A 0.1556 0.3276 0.3809 0.056 Uiso calc R 1 . .
H H11B 0.1178 0.2004 0.4372 0.056 Uiso calc R 1 . .
C C8 0.1457(5) 0.0064(6) 0.0967(4) 0.0614(14) Uani d . 1 . .
H H8 0.1201 0.0160 0.0247 0.074 Uiso calc R 1 . .
C C5 -0.0521(5) 0.1107(6) 0.2920(4) 0.0583(14) Uani d . 1 . .
H H5 -0.0641 0.0495 0.3462 0.070 Uiso calc R 1 . .
C C2 0.0127(5) 0.2876(6) 0.2044(4) 0.0569(13) Uani d . 1 . .
H H2 0.0527 0.3694 0.1876 0.068 Uiso calc R 1 . .
C C6 0.2371(5) 0.0449(7) 0.2551(5) 0.0642(15) Uani d . 1 . .
H H6 0.2864 0.0864 0.3123 0.077 Uiso calc R 1 . .
C C9 0.1104(6) -0.0962(6) 0.1582(6) 0.0747(19) Uani d . 1 . .
H H9 0.0572 -0.1710 0.1367 0.090 Uiso calc R 1 . .
C C3 -0.0642(5) 0.2062(7) 0.1373(5) 0.0707(18) Uani d . 1 . .
H H3 -0.0851 0.2215 0.0654 0.085 Uiso calc R 1 . .
C C4 -0.1032(5) 0.0992(7) 0.1902(6) 0.075(2) Uani d . 1 . .
H H4 -0.1560 0.0272 0.1616 0.090 Uiso calc R 1 . .
C C10 0.1680(6) -0.0701(7) 0.2578(5) 0.0748(19) Uani d . 1 . .
H H10 0.1612 -0.1240 0.3170 0.090 Uiso calc R 1 . .
O O1 0.8567(4) 0.2055(6) 0.4984(3) 0.0771(13) Uani d . 1 . .
O O2 0.7403(5) 0.3147(6) 0.3831(5) 0.1058(19) Uani d . 1 . .
C C15 0.6838(6) 0.1017(7) 0.4333(6) 0.0715(17) Uani d . 1 . .
C C14 0.7705(5) 0.2200(7) 0.4397(5) 0.0664(15) Uani d . 1 . .
F F2 0.6434(12) 0.0677(12) 0.3507(5) 0.283(8) Uani d . 1 . .
F F3 0.6053(8) 0.1223(11) 0.4759(11) 0.257(6) Uani d . 1 . .
F F1 0.7170(8) -0.0077(8) 0.4721(10) 0.240(6) Uani d . 1 . .
C C16 0.1208(9) 0.2777(11) 0.6216(8) 0.056(2) Uani d P 0.50 B 2
H H16A 0.0515 0.2310 0.6276 0.084 Uiso calc PR 0.50 B 2
H H16B 0.1590 0.3051 0.6865 0.084 Uiso calc PR 0.50 B 2
H H16C 0.1692 0.2177 0.5920 0.084 Uiso calc PR 0.50 B 2

loop_
_atom_site_aniso_label
_atom_site_aniso_U_11
_atom_site_aniso_U_22
_atom_site_aniso_U_33
_atom_site_aniso_U_12
_atom_site_aniso_U_13
_atom_site_aniso_U_23
Fe1 0.0450(4) 0.0407(4) 0.0431(4) 0.0050(3) 0.0104(3) -0.0119(3)
N1 0.0385(18) 0.0455(19) 0.0358(17) -0.0006(15) 0.0072(14) -0.0136(15)
C1 0.047(2) 0.044(2) 0.046(2) 0.0033(19) 0.0123(19) -0.0150(19)
C13 0.045(2) 0.057(3) 0.042(2) 0.005(2) -0.0001(18) -0.015(2)
C7 0.055(3) 0.060(3) 0.068(3) 0.001(2) 0.027(3) -0.010(3)
C12 0.050(2) 0.048(2) 0.037(2) 0.003(2) 0.0074(18) -0.0122(19)
C11 0.047(2) 0.053(3) 0.042(2) 0.005(2) 0.0113(18) -0.014(2)
C8 0.067(3) 0.070(3) 0.051(3) 0.009(3) 0.019(2) -0.020(3)
C5 0.055(3) 0.057(3) 0.069(3) -0.007(2) 0.025(3) -0.027(3)
C2 0.073(3) 0.048(3) 0.049(3) 0.020(2) 0.010(2) -0.010(2)
C6 0.052(3) 0.072(4) 0.067(3) 0.016(3) 0.006(2) -0.013(3)
C9 0.075(4) 0.042(3) 0.113(6) 0.002(3) 0.031(4) -0.024(3)
C3 0.072(4) 0.078(4) 0.054(3) 0.030(3) -0.010(3) -0.024(3)
C4 0.041(3) 0.086(4) 0.096(5) -0.003(3) 0.006(3) -0.056(4)
C10 0.090(5) 0.061(4) 0.079(4) 0.035(3) 0.030(4) 0.021(3)
O1 0.063(2) 0.113(4) 0.057(2) -0.015(2) 0.017(2) -0.009(2)
O2 0.104(4) 0.068(3) 0.138(5) 0.003(3) 0.001(4) 0.025(3)
C15 0.063(4) 0.069(4) 0.082(4) -0.015(3) 0.013(3) -0.001(3)
C14 0.063(3) 0.076(4) 0.062(3) 0.004(3) 0.018(3) -0.021(3)
F2 0.427(15) 0.321(12) 0.086(4) -0.306(13) 0.004(7) -0.023(6)
F3 0.156(7) 0.224(10) 0.436(18) -0.078(7) 0.181(10) -0.056(11)
F1 0.200(8) 0.099(5) 0.378(15) -0.057(5) -0.075(9) 0.070(7)
C16 0.061(6) 0.050(5) 0.053(5) 0.008(5) 0.002(4) -0.012(4)

loop_
_atom_type_symbol
_atom_type_description
_atom_type_scat_dispersion_real
_atom_type_scat_dispersion_imag
_atom_type_scat_source
C C 0.0033 0.0016 'International Tables Vol C Tables 4.2.6.8 and 6.1.1.4'
H H 0.0000 0.0000 'International Tables Vol C Tables 4.2.6.8 and 6.1.1.4'
N N 0.0061 0.0033 'International Tables Vol C Tables 4.2.6.8 and 6.1.1.4'
O O 0.0106 0.0060 'International Tables Vol C Tables 4.2.6.8 and 6.1.1.4'
F F 0.0171 0.0103 'International Tables Vol C Tables 4.2.6.8 and 6.1.1.4'
Fe Fe 0.3463 0.8444 'International Tables Vol C Tables 4.2.6.8 and 6.1.1.4'

loop_
_geom_angle_atom_site_label_1
_geom_angle_atom_site_label_2
_geom_angle_atom_site_label_3
_geom_angle_site_symmetry_1
_geom_angle_site_symmetry_3
_geom_angle
_geom_angle_publ_flag
C10 Fe1 C1 . . 120.4(3) ?
C10 Fe1 C2 . . 155.9(3) ?
C1 Fe1 C2 . . 41.0(2) ?
C10 Fe1 C7 . . 67.9(3) ?
C1 Fe1 C7 . . 126.2(2) ?
C2 Fe1 C7 . . 108.6(2) ?
C10 Fe1 C9 . . 41.3(3) ?
C1 Fe1 C9 . . 155.6(3) ?
C2 Fe1 C9 . . 161.5(3) ?
C7 Fe1 C9 . . 67.9(3) ?
C10 Fe1 C6 . . 40.3(3) ?
C1 Fe1 C6 . . 108.4(2) ?
C2 Fe1 C6 . . 121.5(3) ?
C7 Fe1 C6 . . 40.2(2) ?
C9 Fe1 C6 . . 68.4(3) ?
C10 Fe1 C5 . . 106.9(3) ?
C1 Fe1 C5 . . 41.2(2) ?
C2 Fe1 C5 . . 69.1(2) ?
C7 Fe1 C5 . . 163.1(2) ?
C9 Fe1 C5 . . 119.7(3) ?
C6 Fe1 C5 . . 125.6(3) ?
C10 Fe1 C8 . . 68.6(3) ?
C1 Fe1 C8 . . 162.4(2) ?
C2 Fe1 C8 . . 125.0(2) ?
C7 Fe1 C8 . . 39.9(2) ?
C9 Fe1 C8 . . 40.8(3) ?
C6 Fe1 C8 . . 67.8(2) ?
C5 Fe1 C8 . . 155.1(2) ?
C10 Fe1 C3 . . 161.6(3) ?
C1 Fe1 C3 . . 68.5(2) ?
C2 Fe1 C3 . . 40.8(2) ?
C7 Fe1 C3 . . 121.7(3) ?
C9 Fe1 C3 . . 124.2(3) ?
C6 Fe1 C3 . . 156.7(3) ?
C5 Fe1 C3 . . 68.2(3) ?
C8 Fe1 C3 . . 107.8(2) ?
C10 Fe1 C4 . . 124.9(3) ?
C1 Fe1 C4 . . 68.5(2) ?
C2 Fe1 C4 . . 68.4(3) ?
C7 Fe1 C4 . . 155.5(3) ?
C9 Fe1 C4 . . 106.8(3) ?
C6 Fe1 C4 . . 162.3(3) ?
C5 Fe1 C4 . . 40.7(3) ?
C8 Fe1 C4 . . 120.5(2) ?
C3 Fe1 C4 . . 40.0(3) ?
C12 N1 C13 . . 110.0(3) ?
C12 N1 C11 . . 111.6(3) ?
C13 N1 C11 . . 110.2(3) ?
C12 N1 H1A . . 108.3 ?
C13 N1 H1A . . 108.3 ?
C11 N1 H1A . . 108.3 ?
C2 C1 C5 . . 108.0(5) ?
C2 C1 C11 . . 127.0(5) ?
C5 C1 C11 . . 125.0(5) ?
C2 C1 Fe1 . . 69.5(3) ?
C5 C1 Fe1 . . 69.7(3) ?
C11 C1 Fe1 . . 125.7(3) ?
N1 C13 C12 . 3_566 109.8(4) ?
N1 C13 C16 . . 109.2(5) ?
C12 C13 C16 3_566 . 105.7(5) ?
N1 C13 H13A . . 109.7 ?
C12 C13 H13A 3_566 . 109.7 ?
C16 C13 H13A . . 112.6 ?
N1 C13 H13B . . 109.7 ?
C12 C13 H13B 3_566 . 109.7 ?
H13A C13 H13B . . 108.2 ?
C8 C7 C6 . . 109.0(5) ?
C8 C7 Fe1 . . 70.2(3) ?
C6 C7 Fe1 . . 70.0(3) ?
C8 C7 H7 . . 125.5 ?
C6 C7 H7 . . 125.5 ?
Fe1 C7 H7 . . 125.5 ?
N1 C12 C13 . 3_566 111.9(4) ?
N1 C12 H12A . . 109.2 ?
C13 C12 H12A 3_566 . 109.2 ?
N1 C12 H12B . . 109.2 ?
C13 C12 H12B 3_566 . 109.2 ?
H12A C12 H12B . . 107.9 ?
C1 C11 N1 . . 110.9(4) ?
C1 C11 H11A . . 109.5 ?
N1 C11 H11A . . 109.5 ?
C1 C11 H11B . . 109.5 ?
N1 C11 H11B . . 109.5 ?
H11A C11 H11B . . 108.0 ?
C7 C8 C9 . . 108.1(5) ?
C7 C8 Fe1 . . 69.9(3) ?
C9 C8 Fe1 . . 69.5(3) ?
C7 C8 H8 . . 125.9 ?
C9 C8 H8 . . 125.9 ?
Fe1 C8 H8 . . 125.9 ?
C4 C5 C1 . . 107.2(6) ?
C4 C5 Fe1 . . 69.8(3) ?
C1 C5 Fe1 . . 69.2(3) ?
C4 C5 H5 . . 126.4 ?
C1 C5 H5 . . 126.4 ?
Fe1 C5 H5 . . 126.4 ?
C3 C2 C1 . . 107.2(6) ?
C3 C2 Fe1 . . 69.8(3) ?
C1 C2 Fe1 . . 69.4(3) ?
C3 C2 H2 . . 126.4 ?
C1 C2 H2 . . 126.4 ?
Fe1 C2 H2 . . 126.4 ?
C10 C6 C7 . . 108.1(6) ?
C10 C6 Fe1 . . 69.3(3) ?
C7 C6 Fe1 . . 69.8(3) ?
C10 C6 H6 . . 125.9 ?
C7 C6 H6 . . 125.9 ?
Fe1 C6 H6 . . 125.9 ?
C8 C9 C10 . . 106.9(6) ?
C8 C9 Fe1 . . 69.8(3) ?
C10 C9 Fe1 . . 68.9(3) ?
C8 C9 H9 . . 126.5 ?
C10 C9 H9 . . 126.5 ?
Fe1 C9 H9 . . 126.5 ?
C4 C3 C2 . . 108.9(5) ?
C4 C3 Fe1 . . 70.1(3) ?
C2 C3 Fe1 . . 69.4(3) ?
C4 C3 H3 . . 125.6 ?
C2 C3 H3 . . 125.6 ?
Fe1 C3 H3 . . 125.6 ?
C3 C4 C5 . . 108.7(5) ?
C3 C4 Fe1 . . 69.9(3) ?
C5 C4 Fe1 . . 69.5(3) ?
C3 C4 H4 . . 125.7 ?
C5 C4 H4 . . 125.7 ?
Fe1 C4 H4 . . 125.7 ?
C6 C10 C9 . . 107.8(6) ?
C6 C10 Fe1 . . 70.4(3) ?
C9 C10 Fe1 . . 69.8(3) ?
C6 C10 H10 . . 126.1 ?
C9 C10 H10 . . 126.1 ?
Fe1 C10 H10 . . 126.1 ?
F2 C15 F3 . . 106.4(11) ?
F2 C15 F1 . . 102.1(10) ?
F3 C15 F1 . . 99.1(10) ?
F2 C15 C14 . . 114.8(7) ?
F3 C15 C14 . . 114.6(7) ?
F1 C15 C14 . . 117.8(7) ?
O1 C14 O2 . . 129.7(7) ?
O1 C14 C15 . . 115.9(7) ?
O2 C14 C15 . . 114.4(6) ?
C13 C16 H16A . . 109.5 ?
C13 C16 H16B . . 109.5 ?
H16A C16 H16B . . 109.5 ?
C13 C16 H16C . . 109.5 ?
H16A C16 H16C . . 109.5 ?
H16B C16 H16C . . 109.5 ?

loop_
_geom_bond_atom_site_label_1
_geom_bond_atom_site_label_2
_geom_bond_site_symmetry_2
_geom_bond_distance
_geom_bond_publ_flag
Fe1 C10 . 2.025(6) ?
Fe1 C1 . 2.034(4) ?
Fe1 C2 . 2.035(5) ?
Fe1 C7 . 2.036(5) ?
Fe1 C9 . 2.036(5) ?
Fe1 C6 . 2.039(6) ?
Fe1 C5 . 2.040(5) ?
Fe1 C8 . 2.041(5) ?
Fe1 C3 . 2.041(6) ?
Fe1 C4 . 2.044(6) ?
N1 C12 . 1.487(6) ?
N1 C13 . 1.511(5) ?
N1 C11 . 1.529(5) ?
N1 H1A . 0.9100 ?
C1 C2 . 1.426(7) ?
C1 C5 . 1.432(7) ?
C1 C11 . 1.493(6) ?
C13 C12 3_566 1.521(6) ?
C13 C16 . 1.643(12) ?
C13 H13A . 0.9700 ?
C13 H13B . 0.9700 ?
C7 C8 . 1.391(8) ?
C7 C6 . 1.402(9) ?
C7 H7 . 0.9800 ?
C12 C13 3_566 1.521(6) ?
C12 H12A . 0.9700 ?
C12 H12B . 0.9700 ?
C11 H11A . 0.9700 ?
C11 H11B . 0.9700 ?
C8 C9 . 1.419(9) ?
C8 H8 . 0.9800 ?
C5 C4 . 1.420(9) ?
C5 H5 . 0.9800 ?
C2 C3 . 1.422(8) ?
C2 H2 . 0.9800 ?
C6 C10 . 1.400(10) ?
C6 H6 . 0.9800 ?
C9 C10 . 1.433(10) ?
C9 H9 . 0.9800 ?
C3 C4 . 1.397(10) ?
C3 H3 . 0.9800 ?
C4 H4 . 0.9800 ?
C10 H10 . 0.9800 ?
O1 C14 . 1.197(8) ?
O2 C14 . 1.220(8) ?
C15 F2 . 1.192(9) ?
C15 F3 . 1.201(11) ?
C15 F1 . 1.229(10) ?
C15 C14 . 1.546(9) ?
C16 H16A . 0.9600 ?
C16 H16B . 0.9600 ?
C16 H16C . 0.9600 ?

loop_
_geom_hbond_atom_site_label_D
_geom_hbond_atom_site_label_H
_geom_hbond_atom_site_label_A
_geom_hbond_site_symmetry_A
_geom_hbond_distance_DH
_geom_hbond_distance_HA
_geom_hbond_distance_DA
_geom_hbond_angle_DHA
N1 H1A O1 1_455 0.91 1.80 2.696(6) 169.4
C4 H4 O2 2_545 0.98 2.35 3.306(9) 163.4
